data_2243965
loop_
_publ_author_name
'Guseinov, Firudin I.'
'Kobrakov, Konstantin I.'
'Ugrak, Bogdan I.'
'Atio\(glu, Zeliha'
'Akkurt, Mehmet'
'Bhattarai, Ajaya'

_publ_section_title
;
 Crystal structure and Hirshfeld surface analysis of
 2,2,2-trifluoro-1-(7-methylimidazo[1,2-<i>a</i>]pyridin-3-yl)ethan-1-one
;
_journal_coeditor_code YK2161
_journal_issue 1
_journal_name_full 'Acta Crystallographica Section E'
_journal_page_first 12
_journal_page_last 17
_journal_paper_doi 10.1107/S2056989021012676
_journal_volume 78
_journal_year 2022
_chemical_formula_iupac 'C10 H7 F3 N2 O'
_chemical_formula_moiety 'C10 H7 F3 N2 O'
_chemical_formula_sum 'C10 H7 F3 N2 O'
_chemical_formula_weight 228.18
_chemical_name_systematic
;
2,2,2-Trifluoro-1-(7-methylimidazo[1,2-<i>a</i>]pyridin-3-yl)ethan-1-one
;
_space_group_crystal_system triclinic
_space_group_IT_number 2
_space_group_name_Hall '-P 1'
_space_group_name_H-M_alt 'P -1'
_atom_sites_solution_hydrogens geom
_atom_sites_solution_primary dual
_cell_angle_alpha 102.501(2)
_cell_angle_beta 96.764(2)
_cell_angle_gamma 91.415(2)
_cell_formula_units_Z 2
_cell_length_a 5.43840(10)
_cell_length_b 8.8298(2)
_cell_length_c 10.0744(2)
_cell_measurement_reflns_used 11472
_cell_measurement_temperature 100.00(10)
_cell_measurement_theta_max 79.1370
_cell_measurement_theta_min 4.4910
_cell_volume 468.387(17)
_computing_cell_refinement
;
CrysAlis PRO (Rigaku OD, 2021)
;
_computing_data_collection
;
CrysAlis PRO (Rigaku OD, 2021)
;
_computing_data_reduction
;
CrysAlis PRO (Rigaku OD, 2021)
;
_computing_molecular_graphics
;
ORTEP-3 for Windows (Farrugia, 2012)
;
_computing_publication_material
;
PLATON (Spek, 2020)
;
_computing_structure_refinement
;
SHELXL (Sheldrick, 2015b)
;
_computing_structure_solution
;
SHELXT (Sheldrick, 2015a)
;
_diffrn_ambient_temperature 100.00(10)
_diffrn_detector 'Hybrid Pixel Array Detector'
_diffrn_detector_area_resol_mean 10.0000
_diffrn_measured_fraction_theta_full 0.998
_diffrn_measured_fraction_theta_max 0.990
_diffrn_measurement_device 'four-circle diffractometer'
_diffrn_measurement_device_type 'XtaLAB Synergy, Dualflex, HyPix'
_diffrn_measurement_method '\w scans'
_diffrn_radiation_monochromator mirror
_diffrn_radiation_probe x-ray
_diffrn_radiation_type 'Cu K\a'
_diffrn_radiation_wavelength 1.54184
_diffrn_reflns_av_R_equivalents 0.0498
_diffrn_reflns_av_unetI/netI 0.0214
_diffrn_reflns_limit_h_max 6
_diffrn_reflns_limit_h_min -6
_diffrn_reflns_limit_k_max 10
_diffrn_reflns_limit_k_min -11
_diffrn_reflns_limit_l_max 12
_diffrn_reflns_limit_l_min -12
_diffrn_reflns_number 14165
_diffrn_reflns_theta_full 67.684
_diffrn_reflns_theta_max 79.451
_diffrn_reflns_theta_min 4.532
_diffrn_source 'micro-focus sealed X-ray tube'
_exptl_absorpt_coefficient_mu 1.301
_exptl_absorpt_correction_T_max 1.00000
_exptl_absorpt_correction_T_min 0.32253
_exptl_absorpt_correction_type multi-scan
_exptl_absorpt_process_details
;
(CrysAlis PRO; Rigaku OD, 2021)
;
_exptl_crystal_colour colorless
_exptl_crystal_density_diffrn 1.618
_exptl_crystal_density_method 'not measured'
_exptl_crystal_description Block
_exptl_crystal_F_000 232
_exptl_crystal_size_max 0.15
_exptl_crystal_size_mid 0.06
_exptl_crystal_size_min 0.02
_refine_diff_density_max 0.372
_refine_diff_density_min -0.263
_refine_ls_extinction_coef 0.0061(14)
_refine_ls_extinction_expression Fc^*^=kFc[1+0.001xFc^2^\l^3^/sin(2\q)]^-1/4^
_refine_ls_extinction_method
;
SHELXL2018/3 (Sheldrick 2015b)
;
_refine_ls_goodness_of_fit_ref 1.085
_refine_ls_hydrogen_treatment constr
_refine_ls_matrix_type full
_refine_ls_number_parameters 147
_refine_ls_number_reflns 2006
_refine_ls_number_restraints 0
_refine_ls_restrained_S_all 1.085
_refine_ls_R_factor_all 0.0378
_refine_ls_R_factor_gt 0.0371
_refine_ls_shift/su_max 0.001
_refine_ls_shift/su_mean 0.000
_refine_ls_structure_factor_coef Fsqd
_refine_ls_weighting_details 'w=1/[\s^2^(Fo^2^)+(0.0617P)^2^+0.1479P] where P=(Fo^2^+2Fc^2^)/3'
_refine_ls_weighting_scheme calc
_refine_ls_wR_factor_gt 0.1044
_refine_ls_wR_factor_ref 0.1052
_reflns_number_gt 1927
_reflns_number_total 2006
_reflns_threshold_expression 'I > 2\s(I)'
_cod_data_source_file yk2161sup1.cif
_cod_data_source_block I
_cod_database_code 2243965
_shelx_space_group_comment
;
The symmetry employed for this shelxl refinement is uniquely defined
by the following loop, which should always be used as a source of
symmetry information in preference to the above space-group names.
They are only intended as comments.
;
_shelx_estimated_absorpt_t_min 0.829
_shelx_estimated_absorpt_t_max 0.974

loop_
_space_group_symop_operation_xyz
'x, y, z'
'-x, -y, -z'

loop_
_atom_site_type_symbol
_atom_site_label
_atom_site_fract_x
_atom_site_fract_y
_atom_site_fract_z
_atom_site_U_iso_or_equiv
_atom_site_adp_type
_atom_site_calc_flag
_atom_site_occupancy
_atom_site_disorder_assembly
_atom_site_disorder_group
F F3 0.83669(15) 0.51338(8) 0.12281(8) 0.0298(2) Uani d 1 . .
F F1 1.03655(15) 0.72062(9) 0.10632(8) 0.0306(2) Uani d 1 . .
F F2 0.63947(16) 0.69737(10) 0.05569(8) 0.0352(2) Uani d 1 . .
O O1 0.94235(16) 0.85798(10) 0.34833(9) 0.0231(2) Uani d 1 . .
N N2 0.53525(17) 0.75163(11) 0.47862(10) 0.0178(2) Uani d 1 . .
N N1 0.25848(19) 0.55184(12) 0.38082(11) 0.0224(2) Uani d 1 . .
C C3 0.3285(2) 0.66590(13) 0.49404(12) 0.0195(3) Uani d 1 . .
C C7 0.6410(2) 0.87311(13) 0.57981(12) 0.0199(3) Uani d 1 . .
H H7 0.783693 0.930322 0.567582 0.024 Uiso calc 1 . .
C C6 0.5364(2) 0.90977(14) 0.69840(12) 0.0214(3) Uani d 1 . .
H H6 0.608051 0.993640 0.769395 0.026 Uiso calc 1 . .
C C4 0.2206(2) 0.70392(14) 0.61568(13) 0.0214(3) Uani d 1 . .
H H4 0.077951 0.646052 0.626999 0.026 Uiso calc 1 . .
C C5 0.3224(2) 0.82541(14) 0.71850(13) 0.0211(3) Uani d 1 . .
C C2 0.4210(2) 0.56623(14) 0.29402(12) 0.0210(3) Uani d 1 . .
H H2 0.416403 0.500889 0.205342 0.025 Uiso calc 1 . .
C C1 0.5986(2) 0.68799(13) 0.34799(12) 0.0191(3) Uani d 1 . .
C C9 0.8297(2) 0.66755(14) 0.14284(13) 0.0231(3) Uani d 1 . .
C C8 0.7991(2) 0.74800(13) 0.29223(12) 0.0190(3) Uani d 1 . .
C C10 0.2118(2) 0.87010(16) 0.85047(13) 0.0267(3) Uani d 1 . .
H H10A 0.336148 0.863035 0.927312 0.040 Uiso calc 1 . .
H H10B 0.068569 0.799545 0.848113 0.040 Uiso calc 1 . .
H H10C 0.158430 0.976875 0.862058 0.040 Uiso calc 1 . .

loop_
_atom_site_aniso_label
_atom_site_aniso_U_11
_atom_site_aniso_U_22
_atom_site_aniso_U_33
_atom_site_aniso_U_12
_atom_site_aniso_U_13
_atom_site_aniso_U_23
F3 0.0391(5) 0.0189(4) 0.0298(4) -0.0012(3) 0.0086(3) -0.0001(3)
F1 0.0318(4) 0.0315(4) 0.0291(4) -0.0052(3) 0.0120(3) 0.0047(3)
F2 0.0349(5) 0.0452(5) 0.0241(4) 0.0054(4) -0.0037(3) 0.0081(3)
O1 0.0223(4) 0.0190(4) 0.0270(4) -0.0048(3) 0.0026(3) 0.0037(3)
N2 0.0161(5) 0.0153(5) 0.0222(5) -0.0015(3) 0.0010(4) 0.0058(4)
N1 0.0197(5) 0.0184(5) 0.0280(5) -0.0036(4) 0.0008(4) 0.0044(4)
C3 0.0158(5) 0.0162(5) 0.0272(6) -0.0019(4) 0.0002(4) 0.0079(4)
C7 0.0180(5) 0.0167(5) 0.0241(6) -0.0029(4) -0.0006(4) 0.0051(4)
C6 0.0208(6) 0.0192(6) 0.0231(6) -0.0002(4) -0.0002(4) 0.0044(4)
C4 0.0177(5) 0.0206(6) 0.0282(6) -0.0006(4) 0.0026(4) 0.0110(5)
C5 0.0201(6) 0.0203(6) 0.0250(6) 0.0029(4) 0.0023(4) 0.0098(5)
C2 0.0196(6) 0.0180(6) 0.0240(6) -0.0017(4) 0.0000(4) 0.0034(4)
C1 0.0191(6) 0.0167(5) 0.0213(6) -0.0006(4) 0.0008(4) 0.0046(4)
C9 0.0228(6) 0.0225(6) 0.0244(6) -0.0014(4) 0.0025(5) 0.0065(5)
C8 0.0186(5) 0.0162(5) 0.0227(6) 0.0010(4) 0.0009(4) 0.0063(4)
C10 0.0278(6) 0.0282(7) 0.0264(6) 0.0017(5) 0.0054(5) 0.0097(5)

loop_
_atom_type_symbol
_atom_type_description
_atom_type_scat_dispersion_real
_atom_type_scat_dispersion_imag
_atom_type_scat_source
C C 0.0181 0.0091 'International Tables Vol C Tables 4.2.6.8 and 6.1.1.4'
H H 0.0000 0.0000 'International Tables Vol C Tables 4.2.6.8 and 6.1.1.4'
F F 0.0727 0.0534 'International Tables Vol C Tables 4.2.6.8 and 6.1.1.4'
N N 0.0311 0.0180 'International Tables Vol C Tables 4.2.6.8 and 6.1.1.4'
O O 0.0492 0.0322 'International Tables Vol C Tables 4.2.6.8 and 6.1.1.4'

loop_
_geom_angle_atom_site_label_1
_geom_angle_atom_site_label_2
_geom_angle_atom_site_label_3
_geom_angle_site_symmetry_1
_geom_angle_site_symmetry_3
_geom_angle
_geom_angle_publ_flag
C3 N2 C1 . . 106.60(10) ?
C7 N2 C3 . . 122.01(10) ?
C7 N2 C1 . . 131.39(10) ?
C2 N1 C3 . . 105.23(10) ?
N2 C3 C4 . . 119.63(11) ?
N1 C3 N2 . . 111.28(10) ?
N1 C3 C4 . . 129.10(11) ?
N2 C7 H7 . . 120.8 ?
C6 C7 N2 . . 118.35(11) ?
C6 C7 H7 . . 120.8 ?
C7 C6 H6 . . 119.2 ?
C7 C6 C5 . . 121.61(11) ?
C5 C6 H6 . . 119.2 ?
C3 C4 H4 . . 120.2 ?
C5 C4 C3 . . 119.55(11) ?
C5 C4 H4 . . 120.2 ?
C6 C5 C10 . . 119.98(11) ?
C4 C5 C6 . . 118.86(11) ?
C4 C5 C10 . . 121.17(11) ?
N1 C2 H2 . . 123.7 ?
N1 C2 C1 . . 112.65(11) ?
C1 C2 H2 . . 123.7 ?
N2 C1 C8 . . 123.53(11) ?
C2 C1 N2 . . 104.25(10) ?
C2 C1 C8 . . 132.19(11) ?
F3 C9 F2 . . 106.95(10) ?
F3 C9 C8 . . 113.36(9) ?
F1 C9 F3 . . 107.82(10) ?
F1 C9 F2 . . 107.29(10) ?
F1 C9 C8 . . 110.72(10) ?
F2 C9 C8 . . 110.45(10) ?
O1 C8 C1 . . 126.81(11) ?
O1 C8 C9 . . 117.43(10) ?
C1 C8 C9 . . 115.72(10) ?
C5 C10 H10A . . 109.5 ?
C5 C10 H10B . . 109.5 ?
C5 C10 H10C . . 109.5 ?
H10A C10 H10B . . 109.5 ?
H10A C10 H10C . . 109.5 ?
H10B C10 H10C . . 109.5 ?

loop_
_geom_bond_atom_site_label_1
_geom_bond_atom_site_label_2
_geom_bond_site_symmetry_2
_geom_bond_distance
_geom_bond_publ_flag
F3 C9 . 1.3345(14) ?
F1 C9 . 1.3292(14) ?
F2 C9 . 1.3453(14) ?
O1 C8 . 1.2208(15) ?
N2 C3 . 1.3827(14) ?
N2 C7 . 1.3706(15) ?
N2 C1 . 1.4011(15) ?
N1 C3 . 1.3571(16) ?
N1 C2 . 1.3367(16) ?
C3 C4 . 1.3997(17) ?
C7 H7 . 0.9500 ?
C7 C6 . 1.3629(17) ?
C6 H6 . 0.9500 ?
C6 C5 . 1.4245(17) ?
C4 H4 . 0.9500 ?
C4 C5 . 1.3728(18) ?
C5 C10 . 1.5028(17) ?
C2 H2 . 0.9500 ?
C2 C1 . 1.3987(16) ?
C1 C8 . 1.4247(16) ?
C9 C8 . 1.5489(17) ?
C10 H10A . 0.9800 ?
C10 H10B . 0.9800 ?
C10 H10C . 0.9800 ?

loop_
_geom_hbond_atom_site_label_D
_geom_hbond_atom_site_label_H
_geom_hbond_atom_site_label_A
_geom_hbond_site_symmetry_A
_geom_hbond_distance_DH
_geom_hbond_distance_HA
_geom_hbond_distance_DA
_geom_hbond_angle_DHA
_geom_hbond_publ_flag
C2 H2 F3 . 0.95 2.53 2.9876(14) 110 no
C4 H4 N1 2_566 0.95 2.48 3.4139(16) 167 yes
C7 H7 O1 . 0.95 2.43 2.9864(14) 117 no
C7 H7 O1 2_776 0.95 2.30 3.1464(14) 147 yes

loop_
_geom_torsion_atom_site_label_1
_geom_torsion_atom_site_label_2
_geom_torsion_atom_site_label_3
_geom_torsion_atom_site_label_4
_geom_torsion_site_symmetry_1
_geom_torsion_site_symmetry_2
_geom_torsion_site_symmetry_3
_geom_torsion_site_symmetry_4
_geom_torsion
_geom_torsion_publ_flag
F3 C9 C8 O1 . . . . 130.29(11) ?
F3 C9 C8 C1 . . . . -51.85(14) ?
F1 C9 C8 O1 . . . . 8.98(15) ?
F1 C9 C8 C1 . . . . -173.16(10) ?
F2 C9 C8 O1 . . . . -109.71(12) ?
F2 C9 C8 C1 . . . . 68.15(13) ?
N2 C3 C4 C5 . . . . -0.35(17) ?
N2 C7 C6 C5 . . . . -0.07(17) ?
N2 C1 C8 O1 . . . . 1.14(19) ?
N2 C1 C8 C9 . . . . -176.48(9) ?
N1 C3 C4 C5 . . . . -179.91(11) ?
N1 C2 C1 N2 . . . . -0.09(13) ?
N1 C2 C1 C8 . . . . -177.96(12) ?
C3 N2 C7 C6 . . . . -0.37(16) ?
C3 N2 C1 C2 . . . . -0.03(12) ?
C3 N2 C1 C8 . . . . 178.08(10) ?
C3 N1 C2 C1 . . . . 0.16(13) ?
C3 C4 C5 C6 . . . . -0.07(16) ?
C3 C4 C5 C10 . . . . 179.86(10) ?
C7 N2 C3 N1 . . . . -179.78(10) ?
C7 N2 C3 C4 . . . . 0.59(16) ?
C7 N2 C1 C2 . . . . 179.87(11) ?
C7 N2 C1 C8 . . . . -2.02(19) ?
C7 C6 C5 C4 . . . . 0.29(17) ?
C7 C6 C5 C10 . . . . -179.65(10) ?
C2 N1 C3 N2 . . . . -0.18(13) ?
C2 N1 C3 C4 . . . . 179.41(11) ?
C2 C1 C8 O1 . . . . 178.67(12) ?
C2 C1 C8 C9 . . . . 1.04(18) ?
C1 N2 C3 N1 . . . . 0.13(13) ?
C1 N2 C3 C4 . . . . -179.50(9) ?
C1 N2 C7 C6 . . . . 179.75(11) ?

_cod_database_fobs_code 2243965
